data_2216127
loop_
_publ_author_name
'S. Athimoolam'
'R. Ranjith Kumar'
'R. Sayee Kannan'
'B. Sridhar'
'S. Asath Bahadur'

_publ_section_title 4-Benzylidene-2-methyl-11-phenyl-1,2,3,4,11,11a-hexahydropyrido[3,4-<i>c</i>][1,5]benzothiazepine
_journal_coeditor_code SJ2372
_journal_issue 11
_journal_name_full 'Acta Crystallographica Section E'
_journal_page_first o4359
_journal_page_last o4360
_journal_paper_doi 10.1107/S1600536807049598
_journal_volume 63
_journal_year 2007
_chemical_formula_iupac 'C26 H24 N2 S'
_chemical_formula_moiety 'C26 H24 N2 S'
_chemical_formula_sum 'C26 H24 N2 S'
_chemical_formula_weight 396.53
_chemical_melting_point 200
_chemical_name_systematic
4-Benzylidene-2-methyl-11-phenyl-1,2,3,4,11,11a-hexahydropyrido[3,4-<i>c</i>][1,5]benzothiazepine
_space_group_IT_number 14
_symmetry_cell_setting monoclinic
_symmetry_space_group_name_Hall '-P 2ybc'
_symmetry_space_group_name_H-M 'P 1 21/c 1'
_atom_sites_solution_hydrogens geom
_atom_sites_solution_primary direct
_atom_sites_solution_secondary difmap
_audit_creation_method SHELXTL/PC
_cell_angle_alpha 90.00
_cell_angle_beta 106.1140(10)
_cell_angle_gamma 90.00
_cell_formula_units_Z 4
_cell_length_a 11.7545(6)
_cell_length_b 15.5571(7)
_cell_length_c 12.1496(6)
_cell_measurement_reflns_used 3953
_cell_measurement_temperature 273(2)
_cell_measurement_theta_max 24.67
_cell_measurement_theta_min 2.36
_cell_volume 2134.46(18)
_computing_cell_refinement 'SAINT (Bruker, 2001)'
_computing_data_collection 'SMART (Bruker, 2001)'
_computing_data_reduction 'SAINT (Bruker, 2001)'
_computing_molecular_graphics 'ORTEP-3 (Farrugia, 1997) and PLATON (Spek, 2003)'
_computing_publication_material 'SHELXTL/PC (Bruker, 2000)'
_computing_structure_refinement 'SHELXTL/PC (Bruker, 2000)'
_computing_structure_solution 'SHELXTL/PC (Bruker, 2000)'
_diffrn_ambient_temperature 273(2)
_diffrn_measured_fraction_theta_full 1.000
_diffrn_measured_fraction_theta_max 1.000
_diffrn_measurement_device 'Bruker SMART APEX CCD area-detector'
_diffrn_measurement_device_type 'Bruker SMART APEX CCD area-detector'
_diffrn_measurement_method \w
_diffrn_radiation_monochromator graphite
_diffrn_radiation_source 'fine-focus sealed tube'
_diffrn_radiation_type MoK\a
_diffrn_radiation_wavelength 0.71073
_diffrn_reflns_av_R_equivalents 0.0228
_diffrn_reflns_av_sigmaI/netI 0.0168
_diffrn_reflns_limit_h_max 13
_diffrn_reflns_limit_h_min -13
_diffrn_reflns_limit_k_max 18
_diffrn_reflns_limit_k_min -18
_diffrn_reflns_limit_l_max 14
_diffrn_reflns_limit_l_min -14
_diffrn_reflns_number 20269
_diffrn_reflns_theta_full 25.00
_diffrn_reflns_theta_max 25.00
_diffrn_reflns_theta_min 1.80
_exptl_absorpt_coefficient_mu 0.166
_exptl_absorpt_correction_type none
_exptl_crystal_colour colourless
_exptl_crystal_density_diffrn 1.234
_exptl_crystal_density_method 'not measured'
_exptl_crystal_description block
_exptl_crystal_F_000 840
_exptl_crystal_size_max 0.24
_exptl_crystal_size_mid 0.21
_exptl_crystal_size_min 0.19
_refine_diff_density_max 0.200
_refine_diff_density_min -0.149
_refine_ls_extinction_method none
_refine_ls_goodness_of_fit_ref 1.032
_refine_ls_hydrogen_treatment constr
_refine_ls_matrix_type full
_refine_ls_number_parameters 263
_refine_ls_number_reflns 3763
_refine_ls_number_restraints 0
_refine_ls_restrained_S_all 1.032
_refine_ls_R_factor_all 0.0424
_refine_ls_R_factor_gt 0.0373
_refine_ls_shift/su_max 0.000
_refine_ls_shift/su_mean 0.000
_refine_ls_structure_factor_coef Fsqd
_refine_ls_weighting_details 'calc w = 1/[\s^2^(Fo^2^)+(0.0483P)^2^+0.5835P] where P=(Fo^2^+2Fc^2^)/3'
_refine_ls_weighting_scheme calc
_refine_ls_wR_factor_gt 0.0959
_refine_ls_wR_factor_ref 0.1001
_reflns_number_gt 3313
_reflns_number_total 3763
_reflns_threshold_expression I>2\s(I)
_cod_data_source_file sj2372.cif
_cod_data_source_block I
_cod_original_sg_symbol_H-M 'P 21/c'
_cod_database_code 2216127
_cod_database_fobs_code 2216127

loop_
_symmetry_equiv_pos_as_xyz
'x, y, z'
'-x, y+1/2, -z+1/2'
'-x, -y, -z'
'x, -y-1/2, z-1/2'

loop_
_atom_site_type_symbol
_atom_site_label
_atom_site_fract_x
_atom_site_fract_y
_atom_site_fract_z
_atom_site_U_iso_or_equiv
_atom_site_adp_type
_atom_site_calc_flag
_atom_site_refinement_flags
_atom_site_occupancy
C C1 0.29637(14) 0.06177(9) 0.18099(12) 0.0432(3) Uani d . 1
C C2 0.37430(16) 0.09676(11) 0.12553(13) 0.0527(4) Uani d . 1
H H2 0.4553 0.0889 0.1565 0.063 Uiso calc R 1
C C3 0.33360(19) 0.14289(12) 0.02532(15) 0.0635(5) Uani d . 1
H H3 0.3871 0.1676 -0.0091 0.076 Uiso calc R 1
C C4 0.2142(2) 0.15224(12) -0.02348(15) 0.0667(5) Uani d . 1
H H4 0.1867 0.1821 -0.0921 0.080 Uiso calc R 1
C C5 0.13503(17) 0.11747(11) 0.02894(14) 0.0589(5) Uani d . 1
H H5 0.0542 0.1242 -0.0047 0.071 Uiso calc R 1
C C6 0.17397(14) 0.07245(9) 0.13153(13) 0.0466(4) Uani d . 1
C C7 0.09214(13) 0.06832(9) 0.32994(13) 0.0437(3) Uani d . 1
H H7 0.0717 0.0239 0.3784 0.052 Uiso calc R 1
C C8 0.22410(12) 0.08956(9) 0.38307(12) 0.0398(3) Uani d . 1
H H8 0.2432 0.1404 0.3441 0.048 Uiso calc R 1
C C9 0.30253(12) 0.01647(9) 0.36584(12) 0.0391(3) Uani d . 1
C C10 0.33643(12) -0.05010(9) 0.45629(12) 0.0405(3) Uani d . 1
C C11 0.33162(14) -0.02641(10) 0.57538(13) 0.0467(4) Uani d . 1
H H11A 0.3207 -0.0781 0.6159 0.056 Uiso calc R 1
H H11B 0.4063 -0.0006 0.6169 0.056 Uiso calc R 1
C C12 0.24955(14) 0.11058(10) 0.51039(13) 0.0463(4) Uani d . 1
H H12A 0.3297 0.1322 0.5392 0.056 Uiso calc R 1
H H12B 0.1955 0.1548 0.5212 0.056 Uiso calc R 1
C C13 0.01197(13) 0.14416(10) 0.33121(13) 0.0447(4) Uani d . 1
C C14 0.00314(15) 0.21251(10) 0.25636(15) 0.0532(4) Uani d . 1
H H14 0.0450 0.2113 0.2017 0.064 Uiso calc R 1
C C15 -0.06740(17) 0.28267(11) 0.26193(17) 0.0641(5) Uani d . 1
H H15 -0.0722 0.3282 0.2113 0.077 Uiso calc R 1
C C16 -0.13015(16) 0.28550(13) 0.34154(19) 0.0675(5) Uani d . 1
H H16 -0.1770 0.3329 0.3455 0.081 Uiso calc R 1
C C17 -0.12324(16) 0.21824(14) 0.4148(2) 0.0727(6) Uani d . 1
H H17 -0.1662 0.2197 0.4686 0.087 Uiso calc R 1
C C18 -0.05269(15) 0.14734(12) 0.41019(17) 0.0617(5) Uani d . 1
H H18 -0.0490 0.1018 0.4606 0.074 Uiso calc R 1
C C19 0.36293(13) -0.12880(9) 0.42549(13) 0.0427(3) Uani d . 1
H H19 0.3607 -0.1351 0.3488 0.051 Uiso calc R 1
C C20 0.39499(13) -0.20618(9) 0.49633(13) 0.0431(3) Uani d . 1
C C21 0.46410(14) -0.20436(10) 0.60939(14) 0.0488(4) Uani d . 1
H H21 0.4967 -0.1526 0.6417 0.059 Uiso calc R 1
C C22 0.48494(17) -0.27838(12) 0.67437(15) 0.0598(5) Uani d . 1
H H22 0.5311 -0.2760 0.7501 0.072 Uiso calc R 1
C C23 0.43823(18) -0.35534(12) 0.62834(17) 0.0644(5) Uani d . 1
H H23 0.4508 -0.4048 0.6731 0.077 Uiso calc R 1
C C24 0.37244(17) -0.35901(11) 0.51521(18) 0.0650(5) Uani d . 1
H H24 0.3414 -0.4112 0.4833 0.078 Uiso calc R 1
C C25 0.35245(15) -0.28542(10) 0.44919(15) 0.0537(4) Uani d . 1
H H25 0.3101 -0.2888 0.3723 0.064 Uiso calc R 1
C C26 0.23128(18) 0.05341(13) 0.68957(15) 0.0645(5) Uani d . 1
H H26A 0.3036 0.0812 0.7305 0.097 Uiso calc R 1
H H26B 0.2220 0.0011 0.7281 0.097 Uiso calc R 1
H H26C 0.1656 0.0909 0.6866 0.097 Uiso calc R 1
N N1 0.34257(11) 0.00985(8) 0.27801(10) 0.0434(3) Uani d . 1
N N2 0.23539(11) 0.03366(8) 0.57301(11) 0.0460(3) Uani d . 1
S S1 0.06776(4) 0.02108(3) 0.18734(4) 0.05483(15) Uani d . 1

loop_
_atom_site_aniso_label
_atom_site_aniso_U_11
_atom_site_aniso_U_22
_atom_site_aniso_U_33
_atom_site_aniso_U_12
_atom_site_aniso_U_13
_atom_site_aniso_U_23
C1 0.0541(9) 0.0349(7) 0.0391(8) 0.0064(6) 0.0107(7) -0.0005(6)
C2 0.0592(10) 0.0541(10) 0.0462(9) 0.0038(8) 0.0169(8) 0.0035(7)
C3 0.0853(14) 0.0591(11) 0.0500(10) 0.0038(10) 0.0253(9) 0.0089(8)
C4 0.0968(15) 0.0574(11) 0.0424(9) 0.0151(10) 0.0133(10) 0.0093(8)
C5 0.0670(11) 0.0531(10) 0.0460(9) 0.0134(9) -0.0020(8) -0.0053(8)
C6 0.0558(9) 0.0369(8) 0.0428(8) 0.0051(7) 0.0065(7) -0.0071(6)
C7 0.0422(8) 0.0352(8) 0.0535(9) -0.0026(6) 0.0128(7) 0.0018(6)
C8 0.0414(8) 0.0315(7) 0.0460(8) 0.0002(6) 0.0113(6) 0.0005(6)
C9 0.0378(7) 0.0357(7) 0.0421(8) -0.0002(6) 0.0083(6) 0.0002(6)
C10 0.0394(8) 0.0407(8) 0.0413(8) 0.0026(6) 0.0110(6) 0.0022(6)
C11 0.0515(9) 0.0442(8) 0.0439(8) 0.0041(7) 0.0124(7) 0.0022(7)
C12 0.0477(9) 0.0391(8) 0.0518(9) 0.0004(7) 0.0133(7) -0.0070(7)
C13 0.0346(7) 0.0426(8) 0.0550(9) -0.0025(6) 0.0091(7) -0.0035(7)
C14 0.0541(9) 0.0494(9) 0.0548(9) 0.0074(7) 0.0129(8) 0.0009(7)
C15 0.0654(11) 0.0494(10) 0.0674(11) 0.0139(8) 0.0018(9) -0.0020(9)
C16 0.0439(10) 0.0619(12) 0.0889(14) 0.0109(8) 0.0055(9) -0.0193(11)
C17 0.0495(10) 0.0807(14) 0.0966(15) -0.0021(10) 0.0346(10) -0.0204(12)
C18 0.0512(10) 0.0609(11) 0.0793(12) -0.0030(8) 0.0283(9) 0.0022(9)
C19 0.0456(8) 0.0427(8) 0.0406(8) 0.0045(6) 0.0131(6) 0.0030(6)
C20 0.0431(8) 0.0410(8) 0.0488(8) 0.0060(6) 0.0186(7) 0.0035(7)
C21 0.0533(9) 0.0441(9) 0.0499(9) 0.0065(7) 0.0157(7) 0.0040(7)
C22 0.0705(12) 0.0605(11) 0.0513(10) 0.0143(9) 0.0218(8) 0.0140(8)
C23 0.0758(12) 0.0501(10) 0.0765(13) 0.0116(9) 0.0366(10) 0.0235(9)
C24 0.0674(12) 0.0410(9) 0.0892(14) -0.0002(8) 0.0262(10) 0.0033(9)
C25 0.0536(10) 0.0454(9) 0.0605(10) 0.0060(7) 0.0134(8) -0.0008(8)
C26 0.0765(12) 0.0706(12) 0.0510(10) 0.0053(10) 0.0254(9) -0.0085(9)
N1 0.0465(7) 0.0415(7) 0.0422(7) 0.0067(5) 0.0122(6) 0.0047(5)
N2 0.0510(7) 0.0451(7) 0.0439(7) 0.0029(6) 0.0166(6) -0.0030(6)
S1 0.0492(3) 0.0455(2) 0.0643(3) -0.00796(17) 0.0067(2) -0.01459(19)

loop_
_atom_type_symbol
_atom_type_description
_atom_type_scat_dispersion_real
_atom_type_scat_dispersion_imag
_atom_type_scat_source
C C 0.0033 0.0016 'International Tables Vol C Tables 4.2.6.8 and 6.1.1.4'
H H 0.0000 0.0000 'International Tables Vol C Tables 4.2.6.8 and 6.1.1.4'
N N 0.0061 0.0033 'International Tables Vol C Tables 4.2.6.8 and 6.1.1.4'
S S 0.1246 0.1234 'International Tables Vol C Tables 4.2.6.8 and 6.1.1.4'

loop_
_geom_angle_atom_site_label_1
_geom_angle_atom_site_label_2
_geom_angle_atom_site_label_3
_geom_angle
C2 C1 C6 118.69(14)
C2 C1 N1 118.53(14)
C6 C1 N1 122.46(14)
C3 C2 C1 121.18(17)
C3 C2 H2 119.4
C1 C2 H2 119.4
C4 C3 C2 119.96(18)
C4 C3 H3 120.0
C2 C3 H3 120.0
C3 C4 C5 120.05(16)
C3 C4 H4 120.0
C5 C4 H4 120.0
C4 C5 C6 121.04(17)
C4 C5 H5 119.5
C6 C5 H5 119.5
C5 C6 C1 119.03(16)
C5 C6 S1 118.63(13)
C1 C6 S1 122.01(12)
C13 C7 C8 112.69(12)
C13 C7 S1 112.87(11)
C8 C7 S1 110.95(10)
C13 C7 H7 106.6
C8 C7 H7 106.6
S1 C7 H7 106.6
C9 C8 C12 110.19(12)
C9 C8 C7 111.20(11)
C12 C8 C7 111.20(12)
C9 C8 H8 108.0
C12 C8 H8 108.0
C7 C8 H8 108.0
N1 C9 C10 118.36(13)
N1 C9 C8 123.54(13)
C10 C9 C8 118.10(12)
C19 C10 C9 117.79(13)
C19 C10 C11 124.30(13)
C9 C10 C11 117.80(12)
N2 C11 C10 111.84(12)
N2 C11 H11A 109.2
C10 C11 H11A 109.2
N2 C11 H11B 109.2
C10 C11 H11B 109.2
H11A C11 H11B 107.9
N2 C12 C8 109.61(12)
N2 C12 H12A 109.7
C8 C12 H12A 109.7
N2 C12 H12B 109.7
C8 C12 H12B 109.7
H12A C12 H12B 108.2
C18 C13 C14 118.27(15)
C18 C13 C7 119.99(15)
C14 C13 C7 121.72(14)
C15 C14 C13 120.71(17)
C15 C14 H14 119.6
C13 C14 H14 119.6
C16 C15 C14 120.48(18)
C16 C15 H15 119.8
C14 C15 H15 119.8
C17 C16 C15 119.39(17)
C17 C16 H16 120.3
C15 C16 H16 120.3
C16 C17 C18 120.72(18)
C16 C17 H17 119.6
C18 C17 H17 119.6
C13 C18 C17 120.43(18)
C13 C18 H18 119.8
C17 C18 H18 119.8
C10 C19 C20 128.81(14)
C10 C19 H19 115.6
C20 C19 H19 115.6
C21 C20 C25 118.01(14)
C21 C20 C19 123.24(14)
C25 C20 C19 118.73(14)
C22 C21 C20 120.76(16)
C22 C21 H21 119.6
C20 C21 H21 119.6
C23 C22 C21 120.57(17)
C23 C22 H22 119.7
C21 C22 H22 119.7
C22 C23 C24 119.57(16)
C22 C23 H23 120.2
C24 C23 H23 120.2
C23 C24 C25 120.20(17)
C23 C24 H24 119.9
C25 C24 H24 119.9
C24 C25 C20 120.77(17)
C24 C25 H25 119.6
C20 C25 H25 119.6
N2 C26 H26A 109.5
N2 C26 H26B 109.5
H26A C26 H26B 109.5
N2 C26 H26C 109.5
H26A C26 H26C 109.5
H26B C26 H26C 109.5
C9 N1 C1 120.30(13)
C12 N2 C11 109.67(12)
C12 N2 C26 111.93(13)
C11 N2 C26 110.40(13)
C6 S1 C7 103.88(7)

loop_
_geom_bond_atom_site_label_1
_geom_bond_atom_site_label_2
_geom_bond_distance
C1 C2 1.390(2)
C1 C6 1.407(2)
C1 N1 1.4076(19)
C2 C3 1.379(2)
C2 H2 0.9300
C3 C4 1.371(3)
C3 H3 0.9300
C4 C5 1.376(3)
C4 H4 0.9300
C5 C6 1.392(2)
C5 H5 0.9300
C6 S1 1.7684(17)
C7 C13 1.513(2)
C7 C8 1.541(2)
C7 S1 1.8298(16)
C7 H7 0.9800
C8 C9 1.5145(19)
C8 C12 1.527(2)
C8 H8 0.9800
C9 N1 1.2844(18)
C9 C10 1.482(2)
C10 C19 1.342(2)
C10 C11 1.509(2)
C11 N2 1.461(2)
C11 H11A 0.9700
C11 H11B 0.9700
C12 N2 1.452(2)
C12 H12A 0.9700
C12 H12B 0.9700
C13 C18 1.381(2)
C13 C14 1.384(2)
C14 C15 1.384(2)
C14 H14 0.9300
C15 C16 1.370(3)
C15 H15 0.9300
C16 C17 1.362(3)
C16 H16 0.9300
C17 C18 1.390(3)
C17 H17 0.9300
C18 H18 0.9300
C19 C20 1.467(2)
C19 H19 0.9300
C20 C21 1.388(2)
C20 C25 1.392(2)
C21 C22 1.379(2)
C21 H21 0.9300
C22 C23 1.370(3)
C22 H22 0.9300
C23 C24 1.378(3)
C23 H23 0.9300
C24 C25 1.380(2)
C24 H24 0.9300
C25 H25 0.9300
C26 N2 1.463(2)
C26 H26A 0.9600
C26 H26B 0.9600
C26 H26C 0.9600

loop_
_geom_hbond_atom_site_label_D
_geom_hbond_atom_site_label_H
_geom_hbond_atom_site_label_A
_geom_hbond_site_symmetry_A
_geom_hbond_distance_DH
_geom_hbond_distance_HA
_geom_hbond_distance_DA
_geom_hbond_angle_DHA
C19 H19 N1 . 0.93 2.40 2.7718(19) 104
C7 H7 N2 . 0.98 2.61 3.015(2) 105
C23 H23 N1 4_556 0.93 2.61 3.389(2) 142
C3 H3 Cg 2_655 0.93 2.67 3.574(2) 165
C17 H17 Cg 3_556 0.93 3.03 3.685(2) 129

loop_
_geom_torsion_atom_site_label_1
_geom_torsion_atom_site_label_2
_geom_torsion_atom_site_label_3
_geom_torsion_atom_site_label_4
_geom_torsion
C6 C1 C2 C3 1.5(2)
N1 C1 C2 C3 175.19(15)
C1 C2 C3 C4 -2.4(3)
C2 C3 C4 C5 1.6(3)
C3 C4 C5 C6 -0.1(3)
C4 C5 C6 C1 -0.8(2)
C4 C5 C6 S1 -174.25(13)
C2 C1 C6 C5 0.1(2)
N1 C1 C6 C5 -173.37(14)
C2 C1 C6 S1 173.30(12)
N1 C1 C6 S1 -0.1(2)
C13 C7 C8 C9 -172.25(12)
S1 C7 C8 C9 -44.57(14)
C13 C7 C8 C12 64.57(16)
S1 C7 C8 C12 -167.75(10)
C12 C8 C9 N1 -146.74(14)
C7 C8 C9 N1 89.50(17)
C12 C8 C9 C10 32.18(17)
C7 C8 C9 C10 -91.58(15)
N1 C9 C10 C19 -27.1(2)
C8 C9 C10 C19 153.97(13)
N1 C9 C10 C11 156.60(14)
C8 C9 C10 C11 -22.37(19)
C19 C10 C11 N2 -142.28(15)
C9 C10 C11 N2 33.80(19)
C9 C8 C12 N2 -55.62(16)
C7 C8 C12 N2 68.15(15)
C8 C7 C13 C18 -103.94(17)
S1 C7 C13 C18 129.40(14)
C8 C7 C13 C14 74.55(19)
S1 C7 C13 C14 -52.11(17)
C18 C13 C14 C15 0.9(2)
C7 C13 C14 C15 -177.57(15)
C13 C14 C15 C16 -0.3(3)
C14 C15 C16 C17 -0.5(3)
C15 C16 C17 C18 0.5(3)
C14 C13 C18 C17 -0.9(3)
C7 C13 C18 C17 177.61(16)
C16 C17 C18 C13 0.2(3)
C9 C10 C19 C20 -177.79(14)
C11 C10 C19 C20 -1.7(3)
C10 C19 C20 C21 -37.0(2)
C10 C19 C20 C25 141.75(17)
C25 C20 C21 C22 -3.1(2)
C19 C20 C21 C22 175.63(15)
C20 C21 C22 C23 0.3(3)
C21 C22 C23 C24 1.7(3)
C22 C23 C24 C25 -0.9(3)
C23 C24 C25 C20 -2.0(3)
C21 C20 C25 C24 3.9(2)
C19 C20 C25 C24 -174.85(15)
C10 C9 N1 C1 168.39(13)
C8 C9 N1 C1 -12.7(2)
C2 C1 N1 C9 139.08(15)
C6 C1 N1 C9 -47.5(2)
C8 C12 N2 C11 70.45(15)
C8 C12 N2 C26 -166.67(13)
C10 C11 N2 C12 -57.75(16)
C10 C11 N2 C26 178.47(14)
C5 C6 S1 C7 -122.43(13)
C1 C6 S1 C7 64.30(13)
C13 C7 S1 C6 94.25(11)
C8 C7 S1 C6 -33.33(12)
